data_2220275
loop_
_publ_author_name
'Wen, Zhi-Gang'
'Li, Mao-Lian'

_publ_section_title
;(Acetato-\k<i>O</i>)bis(2,2'-bipyridyl-\k^2^<i>N</i>,<i>N</i>')copper(II)--ethyl
 sulfate--methyl sulfate (1/0.5/0.5)
;
_journal_coeditor_code LH2732
_journal_issue 12
_journal_name_full 'Acta Crystallographica Section E'
_journal_page_first m1563
_journal_page_last m1564
_journal_paper_doi 10.1107/S1600536808037331
_journal_volume 64
_journal_year 2008
_chemical_formula_iupac '[Cu (C2 H3 O2) (C10 H8 N2)2] (C2 H5 O4 S)0.5 (C H3 O4 S)0.5'
_chemical_formula_moiety 'C22 H19 Cu N4 O2 +, 0.5(C2 H5 O4 S -), 0.5(C H3 O4 S -)'
_chemical_formula_sum 'C23.5 H23 Cu N4 O6 S'
_chemical_formula_weight 553.06
_chemical_name_systematic
;
(Acetato-\k<i>O</i>)bis(2,2'-bipyridyl-\k^2^N,N')copper(II)--
ethyl sulfate--methyl sulfate (1/0.5/0.5)
;
_space_group_IT_number 2
_symmetry_cell_setting triclinic
_symmetry_space_group_name_Hall '-P 1'
_symmetry_space_group_name_H-M 'P -1'
_atom_sites_solution_hydrogens geom
_atom_sites_solution_primary direct
_atom_sites_solution_secondary difmap
_audit_creation_method SHELXL-97
_cell_angle_alpha 91.8750(10)
_cell_angle_beta 104.6730(10)
_cell_angle_gamma 101.1620(10)
_cell_formula_units_Z 2
_cell_length_a 7.1314(7)
_cell_length_b 13.1173(13)
_cell_length_c 13.2783(14)
_cell_measurement_reflns_used 4397
_cell_measurement_temperature 291(2)
_cell_measurement_theta_max 28.08
_cell_measurement_theta_min 2.34
_cell_volume 1174.5(2)
_computing_cell_refinement 'SAINT (Bruker, 2007)'
_computing_data_collection 'SMART (Bruker, 2007)'
_computing_data_reduction 'SAINT (Bruker, 2007)'
_computing_molecular_graphics 'SHELXTL (Sheldrick, 2008)'
_computing_publication_material 'SHELXTL (Sheldrick, 2008)'
_computing_structure_refinement 'SHELXL97 (Sheldrick, 2008)'
_computing_structure_solution 'SHELXS97 (Sheldrick, 2008)'
_diffrn_ambient_temperature 291(2)
_diffrn_measured_fraction_theta_full 0.993
_diffrn_measured_fraction_theta_max 0.993
_diffrn_measurement_device_type 'Bruker SMART CCD area-detector'
_diffrn_measurement_method '\f and \w'
_diffrn_radiation_monochromator graphite
_diffrn_radiation_source 'fine-focus sealed tube'
_diffrn_radiation_type MoK\a
_diffrn_radiation_wavelength 0.71073
_diffrn_reflns_av_R_equivalents 0.0154
_diffrn_reflns_av_sigmaI/netI 0.0235
_diffrn_reflns_limit_h_max 8
_diffrn_reflns_limit_h_min -8
_diffrn_reflns_limit_k_max 15
_diffrn_reflns_limit_k_min -15
_diffrn_reflns_limit_l_max 16
_diffrn_reflns_limit_l_min -16
_diffrn_reflns_number 8803
_diffrn_reflns_theta_full 25.50
_diffrn_reflns_theta_max 25.50
_diffrn_reflns_theta_min 2.34
_exptl_absorpt_coefficient_mu 1.068
_exptl_absorpt_correction_T_max 0.8000
_exptl_absorpt_correction_T_min 0.7026
_exptl_absorpt_correction_type multi-scan
_exptl_absorpt_process_details '(SADABS; Sheldrick, 1996)'
_exptl_crystal_colour green
_exptl_crystal_density_diffrn 1.564
_exptl_crystal_density_method 'not measured'
_exptl_crystal_description block
_exptl_crystal_F_000 570
_exptl_crystal_size_max 0.36
_exptl_crystal_size_mid 0.27
_exptl_crystal_size_min 0.22
_refine_diff_density_max 0.545
_refine_diff_density_min -0.248
_refine_ls_extinction_method none
_refine_ls_goodness_of_fit_ref 1.039
_refine_ls_hydrogen_treatment constr
_refine_ls_matrix_type full
_refine_ls_number_parameters 331
_refine_ls_number_reflns 4347
_refine_ls_number_restraints 2
_refine_ls_restrained_S_all 1.040
_refine_ls_R_factor_all 0.0341
_refine_ls_R_factor_gt 0.0289
_refine_ls_shift/su_max 0.001
_refine_ls_shift/su_mean 0.000
_refine_ls_structure_factor_coef Fsqd
_refine_ls_weighting_details 'calc w=1/[\s^2^(Fo^2^)+(0.0354P)^2^+0.5539P] where P=(Fo^2^+2Fc^2^)/3'
_refine_ls_weighting_scheme calc
_refine_ls_wR_factor_gt 0.0725
_refine_ls_wR_factor_ref 0.0756
_reflns_number_gt 3848
_reflns_number_total 4347
_reflns_threshold_expression I>2\s(I)
_cod_data_source_file lh2732.cif
_cod_data_source_block I
_cod_depositor_comments
;
The following automatic conversions were performed:
'_symmetry_cell_setting' value 'Triclinic' changed to 'triclinic'
according to '/home/saulius/struct/CIF-dictionaries/cif_core.dic'
dictionary named 'cif_core.dic' version 2.4.1 from 2010-06-29.

Automatic conversion script
Id: cif_fix_enum 1527 2010-12-29 10:47:43Z saulius 

The following automatic conversions were performed:

'_symmetry_cell_setting' value 'Triclinic' changed to 'triclinic'
according to /home/saulius/struct/CIF-dictionaries/cif_core.dic
dictionary named 'cif_core.dic' version 2.4.1 from 2010-06-29.

Automatic conversion script
Id: cif_fix_values 1715 2011-07-08 13:25:40Z adriana 
;
_cod_database_code 2220275
_cod_database_fobs_code 2220275

loop_
_symmetry_equiv_pos_as_xyz
'x, y, z'
'-x, -y, -z'

loop_
_atom_site_type_symbol
_atom_site_label
_atom_site_fract_x
_atom_site_fract_y
_atom_site_fract_z
_atom_site_U_iso_or_equiv
_atom_site_adp_type
_atom_site_calc_flag
_atom_site_refinement_flags
_atom_site_occupancy
_atom_site_disorder_assembly
_atom_site_disorder_group
Cu Cu1 0.69835(4) 0.608241(18) 0.760447(18) 0.03168(9) Uani d . 1 . .
O O1 0.8543(2) 0.52120(12) 0.84602(12) 0.0433(4) Uani d . 1 . .
O O2 0.9954(3) 0.51379(14) 0.71558(14) 0.0550(4) Uani d . 1 . .
N N1 0.5337(2) 0.67731(13) 0.64598(13) 0.0317(4) Uani d . 1 . .
N N2 0.4968(2) 0.48175(13) 0.68357(13) 0.0323(4) Uani d . 1 . .
N N3 0.6247(3) 0.68159(15) 0.89221(14) 0.0383(4) Uani d . 1 . .
N N4 0.9261(2) 0.73567(13) 0.80779(13) 0.0326(4) Uani d . 1 . .
C C1 0.4895(3) 0.38259(17) 0.70852(18) 0.0415(5) Uani d . 1 . .
H H1A 0.5772 0.3699 0.7694 0.050 Uiso calc R 1 . .
C C2 0.3570(3) 0.29897(18) 0.6473(2) 0.0461(6) Uani d . 1 . .
H H2A 0.3552 0.2313 0.6666 0.055 Uiso calc R 1 . .
C C3 0.2279(3) 0.31788(17) 0.55725(19) 0.0430(5) Uani d . 1 . .
H H3A 0.1371 0.2629 0.5149 0.052 Uiso calc R 1 . .
C C4 0.2337(3) 0.41910(16) 0.52997(17) 0.0365(5) Uani d . 1 . .
H H4A 0.1480 0.4329 0.4689 0.044 Uiso calc R 1 . .
C C5 0.3697(3) 0.49981(15) 0.59519(15) 0.0289(4) Uani d . 1 . .
C C6 0.3895(3) 0.61088(15) 0.57390(15) 0.0284(4) Uani d . 1 . .
C C7 0.2728(3) 0.64571(17) 0.48789(16) 0.0362(5) Uani d . 1 . .
H H7A 0.1754 0.5988 0.4389 0.043 Uiso calc R 1 . .
C C8 0.3031(3) 0.75132(18) 0.47579(18) 0.0434(5) Uani d . 1 . .
H H8A 0.2278 0.7761 0.4176 0.052 Uiso calc R 1 . .
C C9 0.4454(4) 0.81974(18) 0.55037(19) 0.0469(6) Uani d . 1 . .
H H9A 0.4651 0.8912 0.5443 0.056 Uiso calc R 1 . .
C C10 0.5578(3) 0.78016(16) 0.63401(18) 0.0403(5) Uani d . 1 . .
H H10A 0.6543 0.8263 0.6843 0.048 Uiso calc R 1 . .
C C11 0.9728(3) 0.48732(17) 0.80077(19) 0.0424(5) Uani d . 1 . .
C C12 1.0787(4) 0.4086(2) 0.8584(3) 0.0645(8) Uani d . 1 . .
H H12A 1.1963 0.4071 0.8362 0.097 Uiso calc R 1 . .
H H12B 0.9929 0.3408 0.8434 0.097 Uiso calc R 1 . .
H H12C 1.1144 0.4280 0.9322 0.097 Uiso calc R 1 . .
C C13 1.0729(3) 0.75999(18) 0.76051(18) 0.0424(5) Uani d . 1 . .
H H13A 1.0669 0.7195 0.7005 0.051 Uiso calc R 1 . .
C C14 1.2314(4) 0.84204(19) 0.7971(2) 0.0516(6) Uani d . 1 . .
H H14A 1.3283 0.8584 0.7613 0.062 Uiso calc R 1 . .
C C15 1.2432(4) 0.89909(19) 0.8875(2) 0.0531(7) Uani d . 1 . .
H H15A 1.3504 0.9541 0.9147 0.064 Uiso calc R 1 . .
C C16 1.0960(4) 0.87503(18) 0.93812(19) 0.0467(6) Uani d . 1 . .
H H16A 1.1037 0.9132 0.9999 0.056 Uiso calc R 1 . .
C C17 0.9355(3) 0.79297(16) 0.89594(15) 0.0338(5) Uani d . 1 . .
C C18 0.7654(3) 0.76315(16) 0.94229(16) 0.0358(5) Uani d . 1 . .
C C19 0.7519(4) 0.8162(2) 1.03148(18) 0.0531(6) Uani d . 1 . .
H H19A 0.8519 0.8722 1.0654 0.064 Uiso calc R 1 . .
C C20 0.5900(5) 0.7851(3) 1.0690(2) 0.0658(8) Uani d . 1 . .
H H20A 0.5784 0.8202 1.1284 0.079 Uiso calc R 1 . .
C C21 0.4449(5) 0.7017(3) 1.0183(2) 0.0660(8) Uani d . 1 . .
H H21A 0.3340 0.6793 1.0428 0.079 Uiso calc R 1 . .
C C22 0.4667(4) 0.6515(2) 0.9297(2) 0.0532(6) Uani d . 1 . .
H H22A 0.3684 0.5951 0.8951 0.064 Uiso calc R 1 . .
S S1 0.65876(9) 0.06973(4) 0.75424(4) 0.04017(14) Uani d U 1 A .
O O3 0.7495(3) 0.17515(13) 0.79359(16) 0.0663(5) Uani d . 1 . .
O O4 0.4498(3) 0.05525(16) 0.70285(18) 0.0724(6) Uani d . 1 . .
O O5 0.7039(3) -0.00602(14) 0.82714(14) 0.0622(5) Uani d . 1 . .
O O6 0.7439(3) 0.04364(14) 0.65787(13) 0.0530(4) Uani d DU 1 . .
C C23A 0.9552(16) 0.054(5) 0.690(4) 0.066(4) Uani d PD 0.50 A 1
H H23A 1.0010 0.0371 0.6304 0.099 Uiso calc PR 0.50 A 1
H H23B 0.9895 0.0082 0.7426 0.099 Uiso calc PR 0.50 A 1
H H23C 1.0165 0.1250 0.7167 0.099 Uiso calc PR 0.50 A 1
C C23B 0.9520(17) 0.047(5) 0.674(4) 0.066(4) Uani d PD 0.50 A 2
H H23D 0.9971 0.0023 0.7275 0.079 Uiso calc PR 0.50 A 2
H H23E 1.0274 0.1176 0.6951 0.079 Uiso calc PR 0.50 A 2
C C24B 0.9788(9) 0.0102(6) 0.5741(5) 0.0774(19) Uani d P 0.50 A 2
H H24A 1.1174 0.0151 0.5804 0.116 Uiso calc PR 0.50 A 2
H H24B 0.9268 0.0526 0.5207 0.116 Uiso calc PR 0.50 A 2
H H24C 0.9097 -0.0610 0.5558 0.116 Uiso calc PR 0.50 A 2

loop_
_atom_site_aniso_label
_atom_site_aniso_U_11
_atom_site_aniso_U_22
_atom_site_aniso_U_33
_atom_site_aniso_U_12
_atom_site_aniso_U_13
_atom_site_aniso_U_23
Cu1 0.03401(15) 0.02954(14) 0.02825(14) 0.00588(10) 0.00340(10) -0.00086(10)
O1 0.0449(9) 0.0416(9) 0.0391(9) 0.0128(7) 0.0004(7) 0.0030(7)
O2 0.0610(11) 0.0528(11) 0.0479(10) 0.0116(9) 0.0098(9) -0.0044(8)
N1 0.0361(9) 0.0272(9) 0.0297(9) 0.0068(7) 0.0056(7) -0.0029(7)
N2 0.0332(9) 0.0299(9) 0.0330(9) 0.0052(7) 0.0081(7) 0.0034(7)
N3 0.0376(10) 0.0447(11) 0.0345(10) 0.0115(8) 0.0108(8) 0.0041(8)
N4 0.0324(9) 0.0318(9) 0.0307(9) 0.0053(7) 0.0049(7) -0.0002(7)
C1 0.0423(12) 0.0370(12) 0.0442(13) 0.0056(10) 0.0103(10) 0.0123(10)
C2 0.0457(13) 0.0294(12) 0.0638(16) 0.0025(10) 0.0192(12) 0.0098(11)
C3 0.0388(12) 0.0316(12) 0.0538(14) -0.0026(9) 0.0121(11) -0.0040(10)
C4 0.0331(11) 0.0356(11) 0.0376(12) 0.0030(9) 0.0074(9) -0.0022(9)
C5 0.0261(10) 0.0302(10) 0.0311(10) 0.0043(8) 0.0104(8) 0.0005(8)
C6 0.0262(10) 0.0290(10) 0.0306(10) 0.0052(8) 0.0093(8) -0.0011(8)
C7 0.0314(11) 0.0385(12) 0.0352(11) 0.0056(9) 0.0041(9) 0.0013(9)
C8 0.0429(13) 0.0426(13) 0.0423(13) 0.0132(10) 0.0030(10) 0.0099(10)
C9 0.0539(14) 0.0297(12) 0.0549(15) 0.0116(10) 0.0082(12) 0.0057(10)
C10 0.0444(12) 0.0278(11) 0.0433(13) 0.0065(9) 0.0037(10) -0.0039(9)
C11 0.0365(12) 0.0317(11) 0.0480(14) 0.0029(9) -0.0045(10) -0.0050(10)
C12 0.0500(15) 0.0452(15) 0.095(2) 0.0167(12) 0.0066(15) 0.0143(15)
C13 0.0427(13) 0.0403(12) 0.0444(13) 0.0061(10) 0.0141(10) 0.0037(10)
C14 0.0409(13) 0.0444(14) 0.0699(17) 0.0048(11) 0.0175(12) 0.0134(12)
C15 0.0389(13) 0.0372(13) 0.0699(18) -0.0023(10) -0.0019(12) 0.0053(12)
C16 0.0533(14) 0.0340(12) 0.0420(13) 0.0071(10) -0.0044(11) -0.0055(10)
C17 0.0393(11) 0.0297(11) 0.0295(10) 0.0118(9) 0.0004(9) 0.0029(8)
C18 0.0480(13) 0.0343(11) 0.0267(10) 0.0174(10) 0.0059(9) 0.0039(8)
C19 0.0791(18) 0.0499(15) 0.0360(13) 0.0268(13) 0.0160(13) -0.0002(11)
C20 0.092(2) 0.081(2) 0.0448(15) 0.0477(19) 0.0317(16) 0.0100(14)
C21 0.0636(18) 0.101(2) 0.0576(17) 0.0440(18) 0.0362(15) 0.0336(17)
C22 0.0437(14) 0.0680(18) 0.0526(15) 0.0148(12) 0.0176(12) 0.0150(13)
S1 0.0482(3) 0.0304(3) 0.0421(3) 0.0057(2) 0.0144(3) 0.0001(2)
O3 0.0808(13) 0.0359(10) 0.0769(13) -0.0036(9) 0.0255(11) -0.0142(9)
O4 0.0535(11) 0.0638(13) 0.0943(16) 0.0101(10) 0.0111(11) 0.0104(11)
O5 0.0844(14) 0.0543(11) 0.0475(10) 0.0122(10) 0.0173(9) 0.0154(9)
O6 0.0659(11) 0.0516(10) 0.0441(9) 0.0147(9) 0.0175(8) 0.0019(8)
C23A 0.0588(18) 0.083(7) 0.068(10) 0.029(2) 0.0290(18) 0.013(7)
C23B 0.0588(18) 0.083(7) 0.068(10) 0.029(2) 0.0290(18) 0.013(7)
C24B 0.064(4) 0.094(5) 0.080(4) 0.021(3) 0.028(3) -0.013(4)

loop_
_atom_type_symbol
_atom_type_description
_atom_type_scat_dispersion_real
_atom_type_scat_dispersion_imag
_atom_type_scat_source
C C 0.0033 0.0016 'International Tables Vol C Tables 4.2.6.8 and 6.1.1.4'
H H 0.0000 0.0000 'International Tables Vol C Tables 4.2.6.8 and 6.1.1.4'
N N 0.0061 0.0033 'International Tables Vol C Tables 4.2.6.8 and 6.1.1.4'
O O 0.0106 0.0060 'International Tables Vol C Tables 4.2.6.8 and 6.1.1.4'
S S 0.1246 0.1234 'International Tables Vol C Tables 4.2.6.8 and 6.1.1.4'
Cu Cu 0.3201 1.2651 'International Tables Vol C Tables 4.2.6.8 and 6.1.1.4'

loop_
_geom_angle_atom_site_label_1
_geom_angle_atom_site_label_2
_geom_angle_atom_site_label_3
_geom_angle
_geom_angle_publ_flag
O1 Cu1 N2 91.45(7) y
O1 Cu1 N1 167.87(6) y
N2 Cu1 N1 80.14(7) y
O1 Cu1 N4 91.03(7) y
N2 Cu1 N4 166.61(7) y
N1 Cu1 N4 95.20(7) y
O1 Cu1 N3 94.44(7) y
N2 Cu1 N3 115.38(7) y
N1 Cu1 N3 97.05(7) y
N4 Cu1 N3 77.52(7) y
C11 O1 Cu1 112.76(15) ?
C10 N1 C6 118.32(18) ?
C10 N1 Cu1 126.67(14) ?
C6 N1 Cu1 114.99(13) ?
C1 N2 C5 118.53(18) ?
C1 N2 Cu1 125.94(15) ?
C5 N2 Cu1 115.32(13) ?
C18 N3 C22 118.5(2) ?
C18 N3 Cu1 113.03(14) ?
C22 N3 Cu1 128.37(17) ?
C13 N4 C17 118.92(18) ?
C13 N4 Cu1 123.50(14) ?
C17 N4 Cu1 117.38(14) ?
N2 C1 C2 122.6(2) ?
N2 C1 H1A 118.7 ?
C2 C1 H1A 118.7 ?
C3 C2 C1 118.6(2) ?
C3 C2 H2A 120.7 ?
C1 C2 H2A 120.7 ?
C2 C3 C4 119.7(2) ?
C2 C3 H3A 120.2 ?
C4 C3 H3A 120.2 ?
C3 C4 C5 118.9(2) ?
C3 C4 H4A 120.5 ?
C5 C4 H4A 120.5 ?
N2 C5 C4 121.65(18) ?
N2 C5 C6 114.68(17) ?
C4 C5 C6 123.66(18) ?
N1 C6 C7 121.76(18) ?
N1 C6 C5 114.55(17) ?
C7 C6 C5 123.69(18) ?
C6 C7 C8 119.0(2) ?
C6 C7 H7A 120.5 ?
C8 C7 H7A 120.5 ?
C9 C8 C7 119.6(2) ?
C9 C8 H8A 120.2 ?
C7 C8 H8A 120.2 ?
C10 C9 C8 118.6(2) ?
C10 C9 H9A 120.7 ?
C8 C9 H9A 120.7 ?
N1 C10 C9 122.6(2) ?
N1 C10 H10A 118.7 ?
C9 C10 H10A 118.7 ?
O2 C11 O1 123.5(2) ?
O2 C11 C12 121.8(2) ?
O1 C11 C12 114.7(2) ?
C11 C12 H12A 109.5 ?
C11 C12 H12B 109.5 ?
H12A C12 H12B 109.5 ?
C11 C12 H12C 109.5 ?
H12A C12 H12C 109.5 ?
H12B C12 H12C 109.5 ?
N4 C13 C14 122.8(2) ?
N4 C13 H13A 118.6 ?
C14 C13 H13A 118.6 ?
C15 C14 C13 118.3(2) ?
C15 C14 H14A 120.8 ?
C13 C14 H14A 120.8 ?
C14 C15 C16 120.0(2) ?
C14 C15 H15A 120.0 ?
C16 C15 H15A 120.0 ?
C15 C16 C17 119.3(2) ?
C15 C16 H16A 120.3 ?
C17 C16 H16A 120.3 ?
N4 C17 C16 120.6(2) ?
N4 C17 C18 115.85(18) ?
C16 C17 C18 123.6(2) ?
N3 C18 C19 121.8(2) ?
N3 C18 C17 115.71(18) ?
C19 C18 C17 122.5(2) ?
C20 C19 C18 119.3(3) ?
C20 C19 H19A 120.3 ?
C18 C19 H19A 120.3 ?
C19 C20 C21 119.4(3) ?
C19 C20 H20A 120.3 ?
C21 C20 H20A 120.3 ?
C20 C21 C22 118.7(3) ?
C20 C21 H21A 120.6 ?
C22 C21 H21A 120.6 ?
N3 C22 C21 122.3(3) ?
N3 C22 H22A 118.9 ?
C21 C22 H22A 118.9 ?
O3 S1 O5 114.52(12) ?
O3 S1 O4 113.33(13) ?
O5 S1 O4 113.34(12) ?
O3 S1 O6 107.18(11) ?
O5 S1 O6 106.19(11) ?
O4 S1 O6 100.85(12) ?
C23A O6 S1 111.6(19) ?
C23B O6 S1 120.4(18) ?
O6 C23A H23A 109.5 ?
O6 C23A H23B 109.5 ?
O6 C23A H23C 109.5 ?
O6 C23B C24B 107(2) ?
O6 C23B H23D 110.3 ?
C24B C23B H23D 110.3 ?
O6 C23B H23E 110.3 ?
C24B C23B H23E 110.3 ?
H23D C23B H23E 108.6 ?
C23B C24B H24A 109.5 ?
C23B C24B H24B 109.5 ?
H24A C24B H24B 109.5 ?
C23B C24B H24C 109.5 ?
H24A C24B H24C 109.5 ?
H24B C24B H24C 109.5 ?

loop_
_geom_bond_atom_site_label_1
_geom_bond_atom_site_label_2
_geom_bond_distance
_geom_bond_publ_flag
Cu1 O1 1.9411(15) y
Cu1 N2 2.0207(17) y
Cu1 N1 2.0266(17) y
Cu1 N4 2.0471(17) y
Cu1 N3 2.1940(18) y
O1 C11 1.287(3) ?
O2 C11 1.234(3) ?
N1 C10 1.346(3) ?
N1 C6 1.354(2) ?
N2 C1 1.347(3) ?
N2 C5 1.348(3) ?
N3 C18 1.339(3) ?
N3 C22 1.341(3) ?
N4 C13 1.345(3) ?
N4 C17 1.350(3) ?
C1 C2 1.381(3) ?
C1 H1A 0.9300 ?
C2 C3 1.374(3) ?
C2 H2A 0.9300 ?
C3 C4 1.383(3) ?
C3 H3A 0.9300 ?
C4 C5 1.389(3) ?
C4 H4A 0.9300 ?
C5 C6 1.480(3) ?
C6 C7 1.380(3) ?
C7 C8 1.381(3) ?
C7 H7A 0.9300 ?
C8 C9 1.377(3) ?
C8 H8A 0.9300 ?
C9 C10 1.376(3) ?
C9 H9A 0.9300 ?
C10 H10A 0.9300 ?
C11 C12 1.511(3) ?
C12 H12A 0.9600 ?
C12 H12B 0.9600 ?
C12 H12C 0.9600 ?
C13 C14 1.374(3) ?
C13 H13A 0.9300 ?
C14 C15 1.369(4) ?
C14 H14A 0.9300 ?
C15 C16 1.377(4) ?
C15 H15A 0.9300 ?
C16 C17 1.393(3) ?
C16 H16A 0.9300 ?
C17 C18 1.488(3) ?
C18 C19 1.388(3) ?
C19 C20 1.367(4) ?
C19 H19A 0.9300 ?
C20 C21 1.372(4) ?
C20 H20A 0.9300 ?
C21 C22 1.386(4) ?
C21 H21A 0.9300 ?
C22 H22A 0.9300 ?
S1 O3 1.4279(18) ?
S1 O5 1.4341(18) ?
S1 O4 1.445(2) ?
S1 O6 1.6026(17) ?
O6 C23A 1.436(7) ?
O6 C23B 1.438(7) ?
C23A H23A 0.9600 ?
C23A H23B 0.9600 ?
C23A H23C 0.9600 ?
C23B C24B 1.46(5) ?
C23B H23D 0.9700 ?
C23B H23E 0.9700 ?
C24B H24A 0.9600 ?
C24B H24B 0.9600 ?
C24B H24C 0.9600 ?

loop_
_geom_hbond_atom_site_label_D
_geom_hbond_atom_site_label_H
_geom_hbond_atom_site_label_A
_geom_hbond_site_symmetry_A
_geom_hbond_distance_DH
_geom_hbond_distance_HA
_geom_hbond_distance_DA
_geom_hbond_angle_DHA
C16 H16A O5 2_767 0.93 2.49 3.339(3) 151.4
C12 H12B O3 . 0.96 2.46 3.414(3) 174.4
C8 H8A O6 2_666 0.93 2.59 3.295(3) 132.9
C7 H7A O2 2_666 0.93 2.39 3.286(3) 161.9
C4 H4A O2 2_666 0.93 2.58 3.482(3) 163.4
C2 H2A O4 . 0.93 2.56 3.454(3) 162.3
C1 H1A O1 . 0.93 2.49 2.992(3) 113.9

loop_
_geom_torsion_atom_site_label_1
_geom_torsion_atom_site_label_2
_geom_torsion_atom_site_label_3
_geom_torsion_atom_site_label_4
_geom_torsion
N2 Cu1 O1 C11 83.73(15)
N1 Cu1 O1 C11 37.9(4)
N4 Cu1 O1 C11 -83.11(15)
N3 Cu1 O1 C11 -160.68(15)
O1 Cu1 N1 C10 -136.1(3)
N2 Cu1 N1 C10 177.24(19)
N4 Cu1 N1 C10 -15.43(18)
N3 Cu1 N1 C10 62.60(18)
O1 Cu1 N1 C6 42.0(4)
N2 Cu1 N1 C6 -4.66(13)
N4 Cu1 N1 C6 162.67(14)
N3 Cu1 N1 C6 -119.29(14)
O1 Cu1 N2 C1 8.46(18)
N1 Cu1 N2 C1 179.67(18)
N4 Cu1 N2 C1 109.1(3)
N3 Cu1 N2 C1 -87.15(18)
O1 Cu1 N2 C5 -166.17(14)
N1 Cu1 N2 C5 5.04(14)
N4 Cu1 N2 C5 -65.5(3)
N3 Cu1 N2 C5 98.22(14)
O1 Cu1 N3 C18 84.49(15)
N2 Cu1 N3 C18 178.22(13)
N1 Cu1 N3 C18 -99.38(14)
N4 Cu1 N3 C18 -5.59(14)
O1 Cu1 N3 C22 -91.6(2)
N2 Cu1 N3 C22 2.1(2)
N1 Cu1 N3 C22 84.5(2)
N4 Cu1 N3 C22 178.3(2)
O1 Cu1 N4 C13 86.96(17)
N2 Cu1 N4 C13 -13.7(4)
N1 Cu1 N4 C13 -82.63(17)
N3 Cu1 N4 C13 -178.72(18)
O1 Cu1 N4 C17 -87.84(15)
N2 Cu1 N4 C17 171.5(2)
N1 Cu1 N4 C17 102.57(15)
N3 Cu1 N4 C17 6.48(14)
C5 N2 C1 C2 -0.1(3)
Cu1 N2 C1 C2 -174.60(17)
N2 C1 C2 C3 0.2(4)
C1 C2 C3 C4 0.2(3)
C2 C3 C4 C5 -0.6(3)
C1 N2 C5 C4 -0.3(3)
Cu1 N2 C5 C4 174.78(15)
C1 N2 C5 C6 -179.62(17)
Cu1 N2 C5 C6 -4.6(2)
C3 C4 C5 N2 0.6(3)
C3 C4 C5 C6 179.90(19)
C10 N1 C6 C7 2.1(3)
Cu1 N1 C6 C7 -176.14(15)
C10 N1 C6 C5 -178.14(18)
Cu1 N1 C6 C5 3.6(2)
N2 C5 C6 N1 0.6(2)
C4 C5 C6 N1 -178.70(18)
N2 C5 C6 C7 -179.65(18)
C4 C5 C6 C7 1.0(3)
N1 C6 C7 C8 -0.6(3)
C5 C6 C7 C8 179.67(19)
C6 C7 C8 C9 -1.4(3)
C7 C8 C9 C10 1.8(4)
C6 N1 C10 C9 -1.7(3)
Cu1 N1 C10 C9 176.35(17)
C8 C9 C10 N1 -0.2(4)
Cu1 O1 C11 O2 5.2(3)
Cu1 O1 C11 C12 -172.77(16)
C17 N4 C13 C14 -1.1(3)
Cu1 N4 C13 C14 -175.82(17)
N4 C13 C14 C15 2.3(4)
C13 C14 C15 C16 -1.4(4)
C14 C15 C16 C17 -0.5(4)
C13 N4 C17 C16 -0.9(3)
Cu1 N4 C17 C16 174.12(15)
C13 N4 C17 C18 178.51(18)
Cu1 N4 C17 C18 -6.4(2)
C15 C16 C17 N4 1.7(3)
C15 C16 C17 C18 -177.7(2)
C22 N3 C18 C19 0.4(3)
Cu1 N3 C18 C19 -176.14(17)
C22 N3 C18 C17 -179.43(19)
Cu1 N3 C18 C17 4.0(2)
N4 C17 C18 N3 1.3(3)
C16 C17 C18 N3 -179.33(19)
N4 C17 C18 C19 -178.58(19)
C16 C17 C18 C19 0.8(3)
N3 C18 C19 C20 -0.6(4)
C17 C18 C19 C20 179.3(2)
C18 C19 C20 C21 0.5(4)
C19 C20 C21 C22 -0.3(4)
C18 N3 C22 C21 -0.2(4)
Cu1 N3 C22 C21 175.77(18)
C20 C21 C22 N3 0.1(4)
O3 S1 O6 C23A 60(3)
O5 S1 O6 C23A -62(3)
O4 S1 O6 C23A 179(3)
O3 S1 O6 C23B 62(3)
O5 S1 O6 C23B -61(3)
O4 S1 O6 C23B -179(3)
S1 O6 C23B C24B 175(2)
